data_2102404
loop_
_publ_author_name
'Marsh, Richard E.'

_publ_section_title
;
 Space group <i>Cc</i>: an update
;
_journal_issue 2
_journal_name_full 'Acta Crystallographica Section B'
_journal_page_first 252
_journal_page_last 253
_journal_paper_doi 10.1107/S0108768104003878
_journal_volume 60
_journal_year 2004
_chemical_formula_moiety 'C11 H31 B10 P, H Br'
_chemical_formula_sum 'C11 H32 B10 Br P'
_space_group_crystal_system orthorhombic
_space_group_IT_number 43
_symmetry_space_group_name_H-M 'F d d 2'
_audit_creation_method CRYM
_cell_angle_alpha 90
_cell_angle_beta 90
_cell_angle_gamma 90
_cell_formula_units_Z 16
_cell_length_a 29.0140
_cell_length_b 24.9450
_cell_length_c 11.7128
_cell_volume 8477.189
_cod_data_source_file bk0142.cif
_cod_data_source_block QEVSUF
_cod_depositor_comments
;
 Adding the _cell_formula_units_Z data item.

 Antanas Vaitkus,
 2017-08-05

  Added moiety chemical formula from Marsh (2004) paper.
  The summary chemical formula is calculated from moiety formula using
  AdHocParser
  (svn://www.crystallography.net/cod-tools/trunk/Formulae/AdHocParser.yp,
  revision 1441.)

  Andrius Merkys
  2013-11-11
;
_cod_original_sg_symbol_H-M Fdd2
_cod_database_code 2102404

loop_
_atom_site_label
_atom_site_type_symbol
_atom_site_fract_x
_atom_site_fract_y
_atom_site_fract_z
Br1 Br -0.07055 -0.05427 0.50023
P1 P -0.18095 -0.12840 0.56675
C1 C -0.17670 -0.13768 0.81213
C2 C -0.15140 -0.07643 0.82783
C3 C -0.19790 -0.15925 0.70250
C4 C -0.22770 -0.08425 0.51285
C5 C -0.16035 -0.18170 0.47130
C6 C -0.24325 -0.04947 0.61453
C7 C -0.20795 -0.04747 0.41993
C8 C -0.26795 -0.11575 0.46900
C9 C -0.11635 -0.20347 0.52602
C10 C -0.14785 -0.15878 0.35357
C11 C -0.19595 -0.22713 0.45583
B1 B -0.20440 -0.09280 0.89910
B2 B -0.20285 -0.16205 0.93560
B3 B -0.15010 -0.18243 0.89138
B4 B -0.11765 -0.13540 0.82260
B5 B -0.15945 -0.05932 0.97237
B6 B -0.19130 -0.11348 1.04023
B7 B -0.15735 -0.17087 1.03433
B8 B -0.10545 -0.15477 0.96573
B9 B -0.10625 -0.08560 0.92790
B10 B -0.13135 -0.10895 1.05945
